data_4115366
loop_
_publ_author_name
'Andrew W. Holland'
'Robert G. Bergman'

_publ_section_title
;
 Effects of Phosphine Ligand Chelation on the Reactivity of Monomeric
 Parent Amido Ruthenium Complexes: Synthesis and Reactivity of Such a
 Complex Bearing Monodentate Ligands
;
_journal_name_full 'Journal of the American Chemical Society'
_journal_page_first 14684
_journal_page_last 14695
_journal_paper_doi 10.1021/ja027620f
_journal_volume 124
_journal_year 2002
_chemical_formula_sum 'C29 H57 N3 O0.5 P4 Ru'
_chemical_formula_weight 680.75
_space_group_IT_number 2
_symmetry_cell_setting triclinic
_symmetry_Int_Tables_number 2
_symmetry_space_group_name_Hall '-P 1'
_symmetry_space_group_name_H-M 'P -1'
_audit_creation_date 'Wed Dec 19 14:12:06 2001'
_audit_creation_method 'by teXsan'
_cell_angle_alpha 91.812(1)
_cell_angle_beta 103.976(1)
_cell_angle_gamma 102.740(1)
_cell_formula_units_Z 4
_cell_length_a 11.8161(2)
_cell_length_b 14.1196(4)
_cell_length_c 22.7184(6)
_cell_measurement_reflns_used 5001
_cell_measurement_temperature 140.2
_cell_measurement_theta_max 22.5
_cell_measurement_theta_min 1.5
_cell_volume 3573.09(15)
_computing_cell_refinement 'Bruker SAINT v5.04'
_computing_data_collection 'Bruker SMART v5.0'
_computing_data_reduction 'Bruker SAINT v5.04'
_computing_publication_material teXsan
_computing_structure_refinement teXsan
_computing_structure_solution SAPI91
_diffrn_measured_fraction_theta_full 0.9344
_diffrn_measured_fraction_theta_max 0.9344
_diffrn_measurement_device_type 'SMART CCD'
_diffrn_measurement_method \w-scan
_diffrn_radiation_type 'Mo K\a'
_diffrn_radiation_wavelength 0.7107
_diffrn_reflns_av_R_equivalents 0.047
_diffrn_reflns_limit_h_max 13
_diffrn_reflns_limit_h_min 0
_diffrn_reflns_limit_k_max 16
_diffrn_reflns_limit_k_min -16
_diffrn_reflns_limit_l_max 25
_diffrn_reflns_limit_l_min -26
_diffrn_reflns_number 11305
_diffrn_reflns_theta_full 24.68
_diffrn_reflns_theta_max 24.68
_exptl_absorpt_coefficient_mu 0.641
_exptl_absorpt_correction_T_max 0.944
_exptl_absorpt_correction_T_min 0.500
_exptl_absorpt_correction_type empirical
_exptl_absorpt_process_details 'Blessing, 1995'
_exptl_crystal_colour colorless
_exptl_crystal_density_diffrn 1.265
_exptl_crystal_description platelike
_exptl_crystal_size_max 0.350
_exptl_crystal_size_mid 0.300
_exptl_crystal_size_min 0.090
_refine_diff_density_max 0.82
_refine_diff_density_min -1.22
_refine_ls_extinction_method none
_refine_ls_goodness_of_fit_ref 1.613
_refine_ls_hydrogen_treatment noref
_refine_ls_number_parameters 674
_refine_ls_number_reflns 6091
_refine_ls_R_factor_gt 0.0521
_refine_ls_shift/su_max 0.0799
_refine_ls_structure_factor_coef F
_refine_ls_weighting_details 'w = 1/[\s^2^(Fo) + 0.00022|Fo|^2^]'
_refine_ls_weighting_scheme calc
_refine_ls_wR_factor_ref 0.0634
_reflns_number_gt 6091
_reflns_number_total 11305
_reflns_threshold_expression F^2^>2.0\s(F^2^)
_cod_data_source_file ja027620f-2_s2.cif
_cod_data_source_block manuscript_JA027620F-
_cod_original_cell_volume 3573.1(2)
_cod_original_sg_symbol_H-M 'P -1 '
_cod_original_formula_sum 'C29 H57 N3 O0.50 P4 Ru '
_cod_database_code 4115366

loop_
_symmetry_equiv_pos_as_xyz
x,y,z
-x,-y,-z

loop_
_atom_site_label
_atom_site_type_symbol
_atom_site_fract_x
_atom_site_fract_y
_atom_site_fract_z
_atom_site_U_iso_or_equiv
_atom_site_adp_type
_atom_site_occupancy
_atom_site_calc_flag
_atom_site_refinement_flags
Ru1 Ru 0.35295(5) 0.21552(3) 0.09927(2) 0.0180(2) Uani 1.00 d .
Ru2 Ru 0.35363(5) 0.21235(3) 0.60210(2) 0.0157(2) Uani 1.00 d .
P1 P 0.3581(2) 0.0510(1) 0.08618(8) 0.0252(6) Uani 1.00 d .
P2 P 0.4092(2) 0.2263(1) 0.20318(8) 0.0280(6) Uani 1.00 d .
P3 P 0.3859(2) 0.3839(1) 0.09232(8) 0.0260(6) Uani 1.00 d .
P4 P 0.1461(2) 0.1931(1) 0.08894(8) 0.0238(5) Uani 1.00 d .
P5 P 0.3611(2) 0.0498(1) 0.58663(8) 0.0209(5) Uani 1.00 d .
P6 P 0.4015(2) 0.2106(1) 0.70509(8) 0.0217(5) Uani 1.00 d .
P7 P 0.3843(2) 0.3821(1) 0.59755(8) 0.0261(6) Uani 1.00 d .
P8 P 0.1449(2) 0.1826(1) 0.58853(8) 0.0234(5) Uani 1.00 d .
O1 O -0.0207(8) 0.5337(6) 0.3084(4) 0.071(3) Uani 0.70 d P
N1 N 0.3226(5) 0.2140(3) 0.0007(2) 0.022(1) Uani 1.00 d .
N2 N 0.5172(5) 0.2319(3) -0.0075(2) 0.024(2) Uani 1.00 d .
N3 N 0.3709(5) 0.2456(4) -0.0939(2) 0.032(2) Uani 1.00 d .
N4 N 0.3278(4) 0.2094(3) 0.5042(2) 0.021(1) Uani 1.00 d .
N5 N 0.5238(5) 0.2398(4) 0.5004(2) 0.026(2) Uani 1.00 d .
N6 N 0.3782(5) 0.2017(4) 0.4084(2) 0.033(2) Uani 1.00 d .
C1 C 0.3966(6) 0.2291(4) -0.0362(3) 0.021(2) Uani 1.00 d .
C2 C 0.6206(6) 0.2712(4) -0.0262(3) 0.019(2) Uani 1.00 d .
C3 C 0.7275(6) 0.3056(5) 0.0185(3) 0.029(2) Uani 1.00 d .
C4 C 0.8339(6) 0.3446(5) 0.0022(3) 0.033(2) Uani 1.00 d .
C5 C 0.8357(6) 0.3507(4) -0.0590(3) 0.026(2) Uani 1.00 d .
C6 C 0.7277(6) 0.3149(4) -0.1032(3) 0.025(2) Uani 1.00 d .
C7 C 0.6222(6) 0.2756(4) -0.0872(3) 0.025(2) Uani 1.00 d .
C8 C 0.9514(6) 0.3964(5) -0.0761(3) 0.042(2) Uani 1.00 d .
C9 C 0.2477(6) 0.2362(5) -0.1254(3) 0.026(2) Uani 1.00 d .
C10 C 0.2149(6) 0.3126(5) -0.1573(3) 0.034(2) Uani 1.00 d .
C11 C 0.1005(6) 0.3027(5) -0.1940(3) 0.037(2) Uani 1.00 d .
C12 C 0.0138(6) 0.2166(5) -0.2016(3) 0.033(2) Uani 1.00 d .
C13 C 0.0461(6) 0.1420(5) -0.1707(3) 0.036(2) Uani 1.00 d .
C14 C 0.1621(6) 0.1516(5) -0.1333(3) 0.035(2) Uani 1.00 d .
C15 C -0.1121(7) 0.2042(6) -0.2423(4) 0.056(3) Uani 1.00 d .
C16 C 0.3089(8) -0.0021(4) 0.0074(3) 0.053(2) Uani 1.00 d .
C17 C 0.5060(7) 0.0269(5) 0.1069(4) 0.051(2) Uani 1.00 d .
C18 C 0.2757(7) -0.0493(4) 0.1197(3) 0.037(2) Uani 1.00 d .
C19 C 0.3327(7) 0.2867(5) 0.2494(3) 0.046(2) Uani 1.00 d .
C20 C 0.5649(6) 0.2944(5) 0.2352(3) 0.049(2) Uani 1.00 d .
C21 C 0.4118(7) 0.1200(5) 0.2451(3) 0.047(2) Uani 1.00 d .
C22 C 0.2892(7) 0.4260(4) 0.0277(3) 0.033(2) Uani 1.00 d .
C23 C 0.5344(7) 0.4420(4) 0.0822(3) 0.042(2) Uani 1.00 d .
C24 C 0.3805(7) 0.4712(4) 0.1526(3) 0.042(2) Uani 1.00 d .
C25 C 0.0489(6) 0.1749(5) 0.0113(3) 0.032(2) Uani 1.00 d .
C26 C 0.0875(7) 0.2898(5) 0.1205(3) 0.038(2) Uani 1.00 d .
C27 C 0.0670(6) 0.0899(5) 0.1214(3) 0.043(2) Uani 1.00 d .
C28 C 0.4032(6) 0.2168(5) 0.4678(3) 0.024(2) Uani 1.00 d .
C29 C 0.6275(6) 0.2750(4) 0.4822(3) 0.023(2) Uani 1.00 d .
C30 C 0.7343(6) 0.3080(4) 0.5277(3) 0.028(2) Uani 1.00 d .
C31 C 0.8416(6) 0.3472(5) 0.5133(3) 0.033(2) Uani 1.00 d .
C32 C 0.8486(7) 0.3539(4) 0.4535(3) 0.031(2) Uani 1.00 d .
C33 C 0.7440(7) 0.3192(5) 0.4092(3) 0.031(2) Uani 1.00 d .
C34 C 0.6343(6) 0.2801(4) 0.4212(3) 0.025(2) Uani 1.00 d .
C35 C 0.9657(7) 0.3992(5) 0.4385(4) 0.044(3) Uani 1.00 d .
C36 C 0.2562(6) 0.1834(5) 0.3750(3) 0.030(2) Uani 1.00 d .
C37 C 0.1937(7) 0.2552(5) 0.3687(3) 0.046(2) Uani 1.00 d .
C38 C 0.0768(7) 0.2374(6) 0.3287(3) 0.050(2) Uani 1.00 d .
C39 C 0.0246(6) 0.1514(5) 0.2949(3) 0.038(2) Uani 1.00 d .
C40 C 0.0884(6) 0.0767(5) 0.3005(3) 0.038(2) Uani 1.00 d .
C41 C 0.2030(6) 0.0929(4) 0.3405(3) 0.033(2) Uani 1.00 d .
C42 C -0.0985(6) 0.1347(6) 0.2507(3) 0.053(3) Uani 1.00 d .
C43 C 0.2732(6) -0.0136(4) 0.5130(3) 0.033(2) Uani 1.00 d .
C44 C 0.5097(6) 0.0311(4) 0.5855(3) 0.034(2) Uani 1.00 d .
C45 C 0.3169(6) -0.0455(4) 0.6351(3) 0.034(2) Uani 1.00 d .
C46 C 0.4293(7) 0.3203(4) 0.7544(3) 0.046(2) Uani 1.00 d .
C47 C 0.5371(6) 0.1692(5) 0.7370(3) 0.045(2) Uani 1.00 d .
C48 C 0.2993(6) 0.1322(5) 0.7435(3) 0.036(2) Uani 1.00 d .
C49 C 0.273(2) 0.422(1) 0.5310(7) 0.047(4) Uiso 0.50 d P
C50 C 0.524(1) 0.446(1) 0.5781(8) 0.048(4) Uiso 0.50 d P
C51 C 0.386(1) 0.4766(9) 0.6555(6) 0.022(3) Uiso 0.50 d P
C52 C 0.0552(6) 0.1875(4) 0.5112(3) 0.029(2) Uani 1.00 d .
C53 C 0.0861(6) 0.2640(5) 0.6314(3) 0.048(3) Uani 1.00 d .
C54 C 0.0600(6) 0.0646(5) 0.6044(3) 0.040(2) Uani 1.00 d .
C60 C -0.0948(9) 0.4515(7) 0.2610(6) 0.096(4) Uani 1.00 d .
C61 C -0.029(1) 0.4382(10) 0.2208(7) 0.069(4) Uiso 0.70 d P
C62 C 0.100(1) 0.485(1) 0.2513(8) 0.080(5) Uiso 0.70 d P
C63 C 0.1046(9) 0.5276(7) 0.3101(5) 0.094(4) Uani 1.00 d .
C65 C -0.162(3) 0.397(2) 0.180(1) 0.064(8) Uiso 0.30 d P
C66 C 0.248(3) 0.571(2) 0.286(1) 0.067(8) Uiso 0.30 d P
C67 C 0.044(3) 0.479(3) 0.236(2) 0.0652 Uiso 0.30 d P
C68 C 0.319(2) 0.456(1) 0.6421(8) 0.057(5) Uiso 0.50 d P
C69 C 0.345(1) 0.4218(9) 0.5249(6) 0.029(4) Uiso 0.50 d P
C70 C 0.543(1) 0.4447(9) 0.6232(7) 0.035(3) Uiso 0.50 d P
H1 H 0.4821 0.2421 0.1230 0.0318 Uiso 1.00 calc .
H2 H 0.4807 0.2293 0.6285 0.0318 Uiso 1.00 calc .
H3 H 0.7279 0.3027 0.0603 0.0351 Uiso 1.00 calc .
H4 H 0.9063 0.3671 0.0332 0.0397 Uiso 1.00 calc .
H5 H 0.7268 0.3176 -0.1450 0.0297 Uiso 1.00 calc .
H6 H 0.5502 0.2513 -0.1182 0.0293 Uiso 1.00 calc .
H7 H 1.0152 0.4147 -0.0403 0.0502 Uiso 1.00 calc .
H8 H 0.9695 0.3505 -0.1018 0.0502 Uiso 1.00 calc .
H9 H 0.9417 0.4524 -0.0971 0.0502 Uiso 1.00 calc .
H10 H 0.2722 0.3728 -0.1536 0.0405 Uiso 1.00 calc .
H11 H 0.0809 0.3567 -0.2147 0.0445 Uiso 1.00 calc .
H12 H -0.0113 0.0818 -0.1744 0.0434 Uiso 1.00 calc .
H13 H 0.1815 0.0974 -0.1129 0.0423 Uiso 1.00 calc .
H14 H -0.1185 0.2628 -0.2608 0.0665 Uiso 1.00 calc .
H15 H -0.1275 0.1523 -0.2730 0.0665 Uiso 1.00 calc .
H16 H -0.1687 0.1897 -0.2185 0.0665 Uiso 1.00 calc .
H17 H 0.2244 -0.0114 -0.0067 0.0639 Uiso 1.00 calc .
H18 H 0.3470 0.0407 -0.0172 0.0639 Uiso 1.00 calc .
H19 H 0.3299 -0.0630 0.0050 0.0639 Uiso 1.00 calc .
H20 H 0.4993 -0.0414 0.1016 0.0614 Uiso 1.00 calc .
H21 H 0.5527 0.0591 0.0815 0.0614 Uiso 1.00 calc .
H22 H 0.5437 0.0501 0.1482 0.0614 Uiso 1.00 calc .
H23 H 0.1921 -0.0592 0.1017 0.0448 Uiso 1.00 calc .
H24 H 0.3006 -0.1072 0.1124 0.0448 Uiso 1.00 calc .
H25 H 0.2914 -0.0337 0.1623 0.0448 Uiso 1.00 calc .
H26 H 0.3803 0.2997 0.2902 0.0552 Uiso 1.00 calc .
H27 H 0.3214 0.3462 0.2333 0.0552 Uiso 1.00 calc .
H28 H 0.2570 0.2452 0.2484 0.0552 Uiso 1.00 calc .
H29 H 0.6179 0.2568 0.2271 0.0588 Uiso 1.00 calc .
H30 H 0.5786 0.3542 0.2171 0.0588 Uiso 1.00 calc .
H31 H 0.5788 0.3074 0.2779 0.0588 Uiso 1.00 calc .
H32 H 0.3319 0.0866 0.2438 0.0562 Uiso 1.00 calc .
H33 H 0.4494 0.0778 0.2274 0.0562 Uiso 1.00 calc .
H34 H 0.4553 0.1394 0.2863 0.0562 Uiso 1.00 calc .
H35 H 0.3083 0.4953 0.0308 0.0401 Uiso 1.00 calc .
H36 H 0.3019 0.4023 -0.0093 0.0401 Uiso 1.00 calc .
H37 H 0.2077 0.4024 0.0279 0.0401 Uiso 1.00 calc .
H38 H 0.5946 0.4265 0.1136 0.0508 Uiso 1.00 calc .
H39 H 0.5409 0.4192 0.0437 0.0508 Uiso 1.00 calc .
H40 H 0.5433 0.5108 0.0840 0.0508 Uiso 1.00 calc .
H41 H 0.4454 0.4733 0.1872 0.0502 Uiso 1.00 calc .
H42 H 0.3865 0.5341 0.1383 0.0502 Uiso 1.00 calc .
H43 H 0.3068 0.4513 0.1637 0.0502 Uiso 1.00 calc .
H44 H 0.0620 0.2340 -0.0078 0.0387 Uiso 1.00 calc .
H45 H 0.0670 0.1251 -0.0114 0.0387 Uiso 1.00 calc .
H46 H -0.0327 0.1565 0.0127 0.0387 Uiso 1.00 calc .
H47 H 0.1307 0.3086 0.1617 0.0450 Uiso 1.00 calc .
H48 H 0.0970 0.3447 0.0975 0.0450 Uiso 1.00 calc .
H49 H 0.0049 0.2656 0.1184 0.0450 Uiso 1.00 calc .
H50 H -0.0171 0.0833 0.1072 0.0519 Uiso 1.00 calc .
H51 H 0.0870 0.0320 0.1094 0.0519 Uiso 1.00 calc .
H52 H 0.0900 0.1008 0.1646 0.0519 Uiso 1.00 calc .
H53 H 0.7333 0.3034 0.5692 0.0330 Uiso 1.00 calc .
H54 H 0.9121 0.3703 0.5453 0.0402 Uiso 1.00 calc .
H55 H 0.7467 0.3222 0.3679 0.0374 Uiso 1.00 calc .
H56 H 0.5646 0.2570 0.3887 0.0296 Uiso 1.00 calc .
H57 H 1.0237 0.3635 0.4546 0.0526 Uiso 1.00 calc .
H58 H 0.9534 0.3979 0.3956 0.0526 Uiso 1.00 calc .
H59 H 0.9934 0.4648 0.4560 0.0526 Uiso 1.00 calc .
H60 H 0.2287 0.3170 0.3910 0.0552 Uiso 1.00 calc .
H61 H 0.0341 0.2874 0.3256 0.0592 Uiso 1.00 calc .
H62 H 0.0537 0.0156 0.2771 0.0454 Uiso 1.00 calc .
H63 H 0.2451 0.0424 0.3445 0.0396 Uiso 1.00 calc .
H64 H -0.1557 0.1434 0.2722 0.0636 Uiso 1.00 calc .
H65 H -0.0961 0.1800 0.2207 0.0636 Uiso 1.00 calc .
H66 H -0.1208 0.0702 0.2315 0.0636 Uiso 1.00 calc .
H67 H 0.1905 -0.0285 0.5123 0.0398 Uiso 1.00 calc .
H68 H 0.2862 0.0268 0.4815 0.0398 Uiso 1.00 calc .
H69 H 0.2973 -0.0724 0.5069 0.0398 Uiso 1.00 calc .
H70 H 0.5064 -0.0367 0.5824 0.0402 Uiso 1.00 calc .
H71 H 0.5329 0.0593 0.5515 0.0402 Uiso 1.00 calc .
H72 H 0.5666 0.0613 0.6220 0.0402 Uiso 1.00 calc .
H73 H 0.2325 -0.0588 0.6300 0.0411 Uiso 1.00 calc .
H74 H 0.3387 -0.1030 0.6240 0.0411 Uiso 1.00 calc .
H75 H 0.3565 -0.0239 0.6765 0.0411 Uiso 1.00 calc .
H76 H 0.4644 0.3092 0.7950 0.0559 Uiso 1.00 calc .
H77 H 0.4825 0.3713 0.7414 0.0559 Uiso 1.00 calc .
H78 H 0.3557 0.3382 0.7525 0.0559 Uiso 1.00 calc .
H79 H 0.5232 0.1014 0.7261 0.0546 Uiso 1.00 calc .
H80 H 0.6007 0.2037 0.7216 0.0546 Uiso 1.00 calc .
H81 H 0.5579 0.1810 0.7802 0.0546 Uiso 1.00 calc .
H82 H 0.2311 0.1581 0.7419 0.0431 Uiso 1.00 calc .
H83 H 0.2746 0.0681 0.7237 0.0431 Uiso 1.00 calc .
H84 H 0.3401 0.1303 0.7849 0.0431 Uiso 1.00 calc .
H85 H 0.3329 0.4858 0.5284 0.0359 Uiso 1.00 calc .
H86 H 0.2728 0.3790 0.5018 0.0359 Uiso 1.00 calc .
H87 H 0.2044 0.4292 0.5437 0.0567 Uiso 0.50 calc P
H88 H 0.5088 0.4510 0.5354 0.0595 Uiso 0.50 calc P
H89 H 0.5895 0.4105 0.6055 0.0433 Uiso 1.00 calc .
H90 H 0.5544 0.5093 0.6113 0.0433 Uiso 1.00 calc .
H91 H 0.4230 0.4612 0.6948 0.0262 Uiso 0.50 calc P
H92 H 0.4288 0.5381 0.6477 0.0262 Uiso 0.50 calc P
H93 H 0.3055 0.4799 0.6542 0.0262 Uiso 0.50 calc P
H94 H 0.0690 0.2529 0.5008 0.0349 Uiso 1.00 calc .
H95 H 0.0776 0.1481 0.4834 0.0349 Uiso 1.00 calc .
H96 H -0.0274 0.1639 0.5094 0.0349 Uiso 1.00 calc .
H97 H 0.1249 0.2678 0.6734 0.0581 Uiso 1.00 calc .
H98 H 0.1006 0.3272 0.6174 0.0581 Uiso 1.00 calc .
H99 H 0.0022 0.2393 0.6254 0.0581 Uiso 1.00 calc .
H100 H -0.0237 0.0604 0.5898 0.0485 Uiso 1.00 calc .
H101 H 0.0805 0.0132 0.5844 0.0485 Uiso 1.00 calc .
H102 H 0.0789 0.0592 0.6470 0.0485 Uiso 1.00 calc .
H111 H 0.2340 0.1976 -0.0253 0.0318 Uiso 1.00 calc .
H112 H 0.5096 0.2293 0.0273 0.0318 Uiso 1.00 calc .
H113 H 0.2452 0.1828 0.4807 0.0318 Uiso 1.00 calc .
H114 H 0.5287 0.2262 0.5412 0.0318 Uiso 1.00 calc .
H115 H -0.1667 0.4677 0.2399 0.1152 Uiso 1.00 calc .
H116 H -0.1136 0.3932 0.2800 0.1152 Uiso 1.00 calc .
H117 H -0.0382 0.3706 0.2110 0.0820 Uiso 1.00 calc .
H118 H -0.0547 0.4681 0.1846 0.0820 Uiso 1.00 calc .
H119 H 0.1466 0.4375 0.2555 0.0970 Uiso 1.00 calc .
H120 H 0.1309 0.5343 0.2278 0.0970 Uiso 1.00 calc .
H121 H 0.1318 0.4877 0.3408 0.1130 Uiso 1.00 calc .
H122 H 0.1567 0.5908 0.3180 0.1130 Uiso 1.00 calc .
H123 H 0.3360 0.4396 0.6831 0.0687 Uiso 0.50 calc P
H124 H 0.3548 0.5230 0.6410 0.0687 Uiso 0.50 calc P
H125 H 0.2357 0.4433 0.6254 0.0687 Uiso 0.50 calc P
H126 H 0.4073 0.4217 0.5053 0.0359 Uiso 0.50 calc P
H127 H 0.5692 0.4468 0.6664 0.0433 Uiso 0.50 calc P

loop_
_atom_site_aniso_label
_atom_site_aniso_U_11
_atom_site_aniso_U_22
_atom_site_aniso_U_33
_atom_site_aniso_U_12
_atom_site_aniso_U_13
_atom_site_aniso_U_23
Ru1 0.0290(4) 0.0180(3) 0.0092(3) 0.0078(3) 0.0071(3) 0.0018(2)
Ru2 0.0189(4) 0.0211(3) 0.0087(3) 0.0085(3) 0.0035(3) 0.0005(2)
P1 0.039(1) 0.0216(9) 0.021(1) 0.0110(10) 0.015(1) 0.0017(8)
P2 0.042(1) 0.034(1) 0.0128(9) 0.0156(10) 0.0088(9) 0.0035(8)
P3 0.043(1) 0.0190(9) 0.015(1) 0.0074(9) 0.0044(10) 0.0023(8)
P4 0.032(1) 0.027(1) 0.017(1) 0.0108(9) 0.0112(9) 0.0033(8)
P5 0.025(1) 0.0256(10) 0.014(1) 0.0098(9) 0.0051(9) -0.0009(8)
P6 0.028(1) 0.031(1) 0.0093(9) 0.0137(9) 0.0031(8) -0.0004(7)
P7 0.034(1) 0.0238(9) 0.020(1) 0.0058(9) 0.0073(10) -0.0005(8)
P8 0.021(1) 0.034(1) 0.017(1) 0.0102(9) 0.0052(9) -0.0008(8)
O1 0.102(6) 0.081(6) 0.055(6) 0.046(5) 0.045(5) 0.023(4)
N1 0.033(4) 0.019(3) 0.009(1) -0.002(3) 0.006(2) -0.001(2)
N2 0.031(3) 0.029(3) 0.017(3) 0.009(3) 0.014(2) 0.005(2)
N3 0.026(3) 0.062(4) 0.010(2) 0.006(3) 0.008(2) 0.006(3)
N4 0.021(3) 0.032(3) 0.011(1) 0.009(3) 0.002(2) -0.001(2)
N5 0.028(3) 0.042(4) 0.011(3) 0.009(3) 0.010(2) 0.008(3)
N6 0.036(3) 0.051(4) 0.013(2) 0.011(3) 0.007(2) 0.002(3)
C1 0.030(3) 0.019(3) 0.012(3) 0.001(3) 0.006(2) -0.001(3)
C2 0.027(3) 0.013(3) 0.019(3) 0.009(3) 0.006(2) 0.004(3)
C3 0.031(4) 0.040(4) 0.020(4) 0.015(3) 0.005(3) 0.011(3)
C4 0.022(4) 0.041(4) 0.030(3) 0.010(3) -0.006(3) 0.000(3)
C5 0.025(3) 0.022(4) 0.036(3) 0.013(3) 0.013(3) 0.011(3)
C6 0.033(4) 0.024(4) 0.023(4) 0.014(3) 0.012(3) 0.005(3)
C7 0.028(4) 0.028(4) 0.019(3) 0.011(3) 0.006(3) 0.008(3)
C8 0.024(4) 0.062(5) 0.038(5) 0.005(4) 0.011(4) 0.012(4)
C9 0.030(3) 0.037(3) 0.007(3) -0.002(3) 0.006(3) -0.001(3)
C10 0.037(4) 0.038(4) 0.024(4) 0.012(3) 0.000(3) -0.008(3)
C11 0.031(3) 0.039(4) 0.040(5) 0.013(3) 0.002(3) -0.004(3)
C12 0.031(3) 0.040(4) 0.032(4) 0.009(3) 0.018(3) -0.002(3)
C13 0.030(3) 0.042(4) 0.034(5) -0.004(3) 0.014(3) 0.007(3)
C14 0.041(4) 0.039(4) 0.018(4) -0.004(3) 0.005(3) 0.012(3)
C15 0.034(4) 0.075(6) 0.054(6) 0.013(4) 0.004(4) 0.004(4)
C16 0.117(8) 0.022(4) 0.026(3) 0.026(4) 0.022(4) -0.008(3)
C17 0.047(4) 0.029(4) 0.085(7) 0.022(4) 0.019(5) 0.003(4)
C18 0.060(6) 0.018(4) 0.047(5) 0.016(3) 0.028(4) 0.016(3)
C19 0.089(6) 0.057(5) 0.012(4) 0.050(4) 0.022(4) 0.001(3)
C20 0.047(3) 0.080(6) 0.013(4) 0.010(3) -0.002(3) -0.003(3)
C21 0.096(7) 0.033(4) 0.014(4) 0.033(4) 0.005(4) 0.003(2)
C22 0.053(5) 0.020(4) 0.020(4) 0.010(3) -0.007(3) 0.004(3)
C23 0.053(4) 0.019(4) 0.055(5) -0.003(3) 0.024(4) 0.013(3)
C24 0.087(7) 0.011(3) 0.025(4) 0.011(4) 0.014(4) -0.005(3)
C25 0.024(5) 0.046(4) 0.023(3) 0.004(4) 0.003(3) -0.002(3)
C26 0.049(5) 0.037(4) 0.035(5) 0.023(3) 0.016(4) -0.005(3)
C27 0.044(5) 0.048(4) 0.051(5) 0.013(4) 0.031(4) 0.031(4)
C28 0.030(3) 0.033(4) 0.013(2) 0.016(3) 0.008(2) -0.001(3)
C29 0.031(4) 0.021(4) 0.024(3) 0.012(3) 0.014(3) 0.010(3)
C30 0.032(4) 0.032(4) 0.024(4) 0.012(3) 0.013(3) 0.007(3)
C31 0.029(4) 0.033(4) 0.040(4) 0.009(4) 0.011(4) 0.013(4)
C32 0.039(4) 0.025(4) 0.040(3) 0.020(3) 0.018(3) 0.013(3)
C33 0.042(4) 0.034(4) 0.032(4) 0.019(4) 0.026(3) 0.018(3)
C34 0.033(4) 0.023(4) 0.020(3) 0.012(3) 0.005(3) 0.001(3)
C35 0.041(5) 0.053(5) 0.057(6) 0.027(4) 0.032(4) 0.024(4)
C36 0.037(3) 0.046(4) 0.007(3) 0.007(3) 0.009(3) 0.002(3)
C37 0.065(5) 0.059(5) 0.023(4) 0.042(4) 0.004(3) -0.005(3)
C38 0.064(5) 0.075(5) 0.022(4) 0.047(4) 0.009(3) -0.008(3)
C39 0.028(4) 0.063(4) 0.030(4) 0.016(3) 0.015(3) 0.013(3)
C40 0.038(4) 0.050(4) 0.025(4) 0.006(3) 0.008(3) 0.013(3)
C41 0.035(4) 0.035(3) 0.031(4) 0.010(3) 0.010(3) 0.010(3)
C42 0.034(4) 0.088(6) 0.035(5) 0.010(4) 0.006(3) 0.018(4)
C43 0.043(5) 0.037(4) 0.017(3) 0.015(3) -0.002(3) -0.010(3)
C44 0.031(3) 0.039(4) 0.037(4) 0.018(3) 0.011(4) -0.005(3)
C45 0.057(5) 0.020(4) 0.031(4) 0.013(3) 0.018(4) 0.004(2)
C46 0.097(7) 0.030(3) 0.010(4) 0.018(4) 0.008(4) 0.000(2)
C47 0.034(4) 0.094(6) 0.016(4) 0.043(4) -0.004(3) 0.004(4)
C48 0.040(4) 0.045(4) 0.029(4) 0.005(3) 0.023(3) 0.013(3)
C52 0.030(5) 0.039(4) 0.018(3) 0.014(4) 0.003(3) 0.002(3)
C53 0.033(5) 0.073(6) 0.043(5) 0.029(4) 0.005(4) -0.029(4)
C54 0.020(4) 0.050(4) 0.050(5) 0.002(3) 0.011(4) 0.026(4)
C60 0.075(8) 0.066(7) 0.13(1) 0.004(5) 0.002(7) 0.015(5)
C63 0.093(6) 0.081(7) 0.102(9) 0.030(6) 0.009(7) -0.039(6)

loop_
_atom_type_symbol
_atom_type_description
_atom_type_scat_dispersion_real
_atom_type_scat_dispersion_imag
_atom_type_scat_source
Ru Ru -1.259 0.836
;International Tables for Crystallography
(1992, Vol. C, Tables 4.2.6.8 and 6.1.1.1)
;
P P 0.102 0.094
;International Tables for Crystallography
(1992, Vol. C, Tables 4.2.6.8 and 6.1.1.1)
;
N N 0.006 0.003
;International Tables for Crystallography
(1992, Vol. C, Tables 4.2.6.8 and 6.1.1.1)
;
C C 0.003 0.002
;International Tables for Crystallography
(1992, Vol. C, Tables 4.2.6.8 and 6.1.1.1)
;
H H 0.000 0.000
;International Tables for Crystallography
(1992, Vol. C, Table 6.1.1.2)
;
O O 0.011 0.006
;International Tables for Crystallography
(1992, Vol. C, Tables 4.2.6.8 and 6.1.1.1)
;

loop_
_geom_angle_atom_site_label_1
_geom_angle_atom_site_label_2
_geom_angle_atom_site_label_3
_geom_angle
P1 RU1 P2 95.24(8)
P1 RU1 P3 162.59(9)
P1 RU1 P4 98.17(8)
P1 RU1 N1 86.0(2)
P2 RU1 P3 95.22(8)
P2 RU1 P4 96.90(9)
P2 RU1 N1 172.8(2)
P3 RU1 P4 94.34(8)
P3 RU1 N1 81.9(2)
P4 RU1 N1 89.9(2)
P5 RU2 P6 92.81(8)
P5 RU2 P7 162.62(8)
P5 RU2 P8 96.44(8)
P5 RU2 N4 83.7(2)
P6 RU2 P7 98.20(8)
P6 RU2 P8 96.46(8)
P6 RU2 N4 173.2(2)
P7 RU2 P8 95.64(8)
P7 RU2 N4 83.9(2)
P8 RU2 N4 89.7(2)
RU1 P1 C16 114.8(3)
RU1 P1 C17 115.2(3)
RU1 P1 C18 125.3(3)
C16 P1 C17 99.5(5)
C16 P1 C18 97.8(4)
C17 P1 C18 99.9(4)
RU1 P2 C19 121.4(3)
RU1 P2 C20 113.1(3)
RU1 P2 C21 122.2(3)
C19 P2 C20 100.1(4)
C19 P2 C21 96.7(4)
C20 P2 C21 98.9(4)
RU1 P3 C22 117.1(3)
RU1 P3 C23 114.6(3)
RU1 P3 C24 123.8(3)
C22 P3 C23 100.3(4)
C22 P3 C24 98.5(4)
C23 P3 C24 98.4(4)
RU1 P4 C25 117.1(3)
RU1 P4 C26 120.0(3)
RU1 P4 C27 119.3(3)
C25 P4 C26 98.9(4)
C25 P4 C27 99.4(4)
C26 P4 C27 97.9(4)
RU2 P5 C43 115.9(3)
RU2 P5 C44 114.9(3)
RU2 P5 C45 124.3(3)
C43 P5 C44 99.8(4)
C43 P5 C45 98.3(4)
C44 P5 C45 99.6(4)
RU2 P6 C46 121.2(3)
RU2 P6 C47 114.9(3)
RU2 P6 C48 121.0(3)
C46 P6 C47 100.2(4)
C46 P6 C48 96.6(4)
C47 P6 C48 98.6(4)
RU2 P7 C49 114.4(6)
RU2 P7 C50 116.6(6)
RU2 P7 C51 129.3(5)
RU2 P7 C68 121.5(7)
RU2 P7 C69 116.0(5)
RU2 P7 C70 112.2(5)
C49 P7 C50 97.0(9)
C49 P7 C51 96.7(8)
C49 P7 C68 81.4(9)
C49 P7 C69 27.5(7)
C49 P7 C70 123.0(8)
C50 P7 C51 96.6(8)
C50 P7 C68 116.4(9)
C50 P7 C69 71.8(8)
C50 P7 C70 31.3(7)
C51 P7 C68 23.7(8)
C51 P7 C69 110.0(7)
C51 P7 C70 77.0(7)
C68 P7 C69 102.4(9)
C68 P7 C70 100.5(9)
C69 P7 C70 101.4(8)
RU2 P8 C52 116.5(3)
RU2 P8 C53 118.3(3)
RU2 P8 C54 120.4(3)
C52 P8 C53 100.3(4)
C52 P8 C54 98.3(4)
C53 P8 C54 99.1(5)
C60 O1 C63 102.3(9)
RU1 N1 C1 133.1(6)
C1 N2 C2 129.2(7)
C1 N3 C9 118.7(7)
RU2 N4 C28 133.4(6)
C28 N5 C29 131.3(7)
C28 N6 C36 118.2(7)
N1 C1 N2 114.4(7)
N1 C1 N3 128.0(8)
N2 C1 N3 117.6(7)
N2 C2 C3 118.0(8)
N2 C2 C7 123.2(8)
C3 C2 C7 118.9(8)
C2 C3 C4 120.3(8)
C3 C4 C5 121.1(9)
C4 C5 C6 117.7(8)
C4 C5 C8 120.6(9)
C6 C5 C8 121.7(8)
C5 C6 C7 121.4(8)
C2 C7 C6 120.7(8)
N3 C9 C10 119.2(7)
N3 C9 C14 123.7(8)
C10 C9 C14 116.5(8)
C9 C10 C11 121.3(8)
C10 C11 C12 121.8(8)
C11 C12 C13 116.8(9)
C11 C12 C15 122.5(8)
C13 C12 C15 120.7(8)
C12 C13 C14 121.7(8)
C9 C14 C13 121.9(8)
N4 C28 N5 112.8(7)
N4 C28 N6 129.1(8)
N5 C28 N6 118.1(8)
N5 C29 C30 117.6(8)
N5 C29 C34 125.1(8)
C30 C29 C34 117.3(8)
C29 C30 C31 121.2(8)
C30 C31 C32 121.8(9)
C31 C32 C33 116.5(9)
C31 C32 C35 121.2(9)
C33 C32 C35 122.3(9)
C32 C33 C34 124.0(9)
C29 C34 C33 119.2(8)
N6 C36 C37 122.0(8)
N6 C36 C41 118.7(8)
C37 C36 C41 118.7(9)
C36 C37 C38 120.2(9)
C37 C38 C39 122.0(9)
C38 C39 C40 118.5(9)
C38 C39 C42 121.4(9)
C40 C39 C42 120.1(9)
C39 C40 C41 120.0(8)
C36 C41 C40 120.5(8)
P7 C49 C69 64(1)
P7 C50 C70 72(1)
P7 C51 C68 77(2)
O1 C60 C61 108(1)
O1 C60 C67 79(1)
C61 C60 C67 28(1)
C60 C61 C62 107(1)
C60 C61 C65 78(1)
C60 C61 C67 105(3)
C62 C61 C65 171(2)
C62 C61 C67 13(3)
C65 C61 C67 159(4)
C61 C62 C63 107(1)
C61 C62 C67 18(4)
C63 C62 C67 103(5)
O1 C63 C62 106(1)
O1 C63 C67 84(1)
C62 C63 C67 21(1)
C60 C67 C61 46(2)
C60 C67 C62 130(6)
C60 C67 C63 82(2)
C61 C67 C62 147(7)
C61 C67 C63 126(4)
C62 C67 C63 54(4)
P7 C68 C51 78(2)
P7 C69 C49 87(1)
P7 C70 C50 75(1)

loop_
_geom_bond_atom_site_label_1
_geom_bond_atom_site_label_2
_geom_bond_distance
_geom_bond_publ_flag
RU1 P1 2.349(2) yes
RU1 P2 2.283(2) yes
RU1 P3 2.339(2) yes
RU1 P4 2.346(3) yes
RU1 N1 2.180(6) yes
RU2 P5 2.335(2) yes
RU2 P6 2.273(2) yes
RU2 P7 2.354(2) yes
RU2 P8 2.350(2) yes
RU2 N4 2.169(6) yes
P1 C16 1.824(9) yes
P1 C17 1.808(9) yes
P1 C18 1.830(8) yes
P2 C19 1.839(8) yes
P2 C20 1.834(9) yes
P2 C21 1.806(8) yes
P3 C22 1.833(8) yes
P3 C23 1.837(9) yes
P3 C24 1.838(8) yes
P4 C25 1.833(9) yes
P4 C26 1.858(8) yes
P4 C27 1.828(8) yes
P5 C43 1.826(8) yes
P5 C44 1.838(8) yes
P5 C45 1.832(8) yes
P6 C46 1.803(8) yes
P6 C47 1.819(8) yes
P6 C48 1.851(7) yes
P7 C49 1.93(2) yes
P7 C50 1.86(2) yes
P7 C51 1.84(2) yes
P7 C68 1.83(2) yes
P7 C69 1.75(2) yes
P7 C70 1.83(2) yes
P8 C52 1.831(8) yes
P8 C53 1.832(8) yes
P8 C54 1.841(8) yes
O1 C60 1.51(2) yes
O1 C63 1.49(1) yes
N1 C1 1.341(9) yes
N2 C1 1.408(10) yes
N2 C2 1.397(9) yes
N3 C1 1.313(10) yes
N3 C9 1.43(1) yes
N4 C28 1.344(9) yes
N5 C28 1.40(1) yes
N5 C29 1.381(9) yes
N6 C28 1.311(10) yes
N6 C36 1.42(1) yes
C2 C3 1.39(1) yes
C2 C7 1.39(1) yes
C3 C4 1.40(1) yes
C4 C5 1.40(1) yes
C5 C6 1.40(1) yes
C5 C8 1.52(1) yes
C6 C7 1.39(1) yes
C9 C10 1.39(1) yes
C9 C14 1.359(10) yes
C10 C11 1.38(1) yes
C11 C12 1.38(1) yes
C12 C13 1.36(1) yes
C12 C15 1.52(1) yes
C13 C14 1.40(1) yes
C29 C30 1.40(1) yes
C29 C34 1.41(1) yes
C30 C31 1.39(1) yes
C31 C32 1.39(1) yes
C32 C33 1.37(1) yes
C32 C35 1.51(1) yes
C33 C34 1.39(1) yes
C36 C37 1.37(1) yes
C36 C41 1.41(1) yes
C37 C38 1.42(1) yes
C38 C39 1.35(1) yes
C39 C40 1.42(1) yes
C39 C42 1.52(1) yes
C40 C41 1.40(1) yes
C49 C69 0.89(2) yes
C50 C70 1.00(2) yes
C51 C68 0.75(2) yes
C60 C61 1.37(2) yes
C60 C67 1.82(5) yes
C61 C62 1.50(2) yes
C61 C65 1.59(4) yes
C61 C67 0.90(4) yes
C62 C63 1.43(2) yes
C62 C67 0.66(5) yes
C63 C67 1.72(5) yes

loop_
_geom_contact_atom_site_label_1
_geom_contact_atom_site_label_2
_geom_contact_distance
_geom_contact_site_symmetry_2
O1 C66 3.26(4) .
O1 C53 3.44(1) 2_566
O1 C35 3.58(1) 1_455
C9 C48 3.52(1) 1_554
C10 C46 3.58(1) 1_554
C13 C27 3.58(1) 2_555
C14 C48 3.59(1) 1_554
C19 C36 3.47(1) .
C19 C37 3.49(1) .
C24 C46 3.55(1) 2_666
C33 C68 3.59(2) 2_666
C40 C54 3.50(1) 2_556
C50 C69 3.48(2) 2_666
C61 C66 3.35(4) .
C66 C70 2.86(4) 2_666

loop_
_geom_torsion_atom_site_label_1
_geom_torsion_atom_site_label_2
_geom_torsion_atom_site_label_3
_geom_torsion_atom_site_label_4
_geom_torsion
RU1 N1 C1 N2 11(1)
RU1 N1 C1 N3 -165.1(6)
RU2 P7 C49 C69 -99(1)
RU2 P7 C50 C70 -89(1)
RU2 P7 C51 C68 -79(2)
RU2 P7 C68 C51 116(2)
RU2 P7 C69 C49 93(1)
RU2 P7 C70 C50 105(1)
RU2 N4 C28 N5 -6(1)
RU2 N4 C28 N6 170.1(6)
P1 RU1 P2 C19 -135.3(4)
P1 RU1 P2 C20 105.7(3)
P1 RU1 P2 C21 -12.2(4)
P1 RU1 P3 C22 84.8(5)
P1 RU1 P3 C23 -32.3(5)
P1 RU1 P3 C24 -152.3(5)
P1 RU1 P4 C25 -81.6(3)
P1 RU1 P4 C26 158.7(3)
P1 RU1 P4 C27 38.2(4)
P1 RU1 N1 C1 -87.0(7)
P2 RU1 P1 C16 176.1(4)
P2 RU1 P1 C17 -69.2(4)
P2 RU1 P1 C18 55.4(4)
P2 RU1 P3 C22 -148.4(4)
P2 RU1 P3 C23 94.4(4)
P2 RU1 P3 C24 -25.5(4)
P2 RU1 P4 C25 -177.9(3)
P2 RU1 P4 C26 62.4(3)
P2 RU1 P4 C27 -58.1(4)
P2 RU1 N1 C1 13(1)
P3 RU1 P1 C16 -57.1(5)
P3 RU1 P1 C17 57.6(5)
P3 RU1 P1 C18 -177.9(4)
P3 RU1 P2 C19 58.6(4)
P3 RU1 P2 C20 -60.4(3)
P3 RU1 P2 C21 -178.3(4)
P3 RU1 P4 C25 86.3(3)
P3 RU1 P4 C26 -33.4(3)
P3 RU1 P4 C27 -153.9(4)
P3 RU1 N1 C1 80.4(7)
P4 RU1 P1 C16 78.4(4)
P4 RU1 P1 C17 -166.9(4)
P4 RU1 P1 C18 -42.4(4)
P4 RU1 P2 C19 -36.4(4)
P4 RU1 P2 C20 -155.4(3)
P4 RU1 P2 C21 86.7(4)
P4 RU1 P3 C22 -51.1(4)
P4 RU1 P3 C23 -168.2(3)
P4 RU1 P3 C24 71.8(4)
P4 RU1 N1 C1 174.8(7)
P5 RU2 P6 C46 173.8(4)
P5 RU2 P6 C47 53.3(4)
P5 RU2 P6 C48 -64.8(3)
P5 RU2 P7 C49 87.2(8)
P5 RU2 P7 C50 -24.9(8)
P5 RU2 P7 C51 -150.2(7)
P5 RU2 P7 C68 -177.8(9)
P5 RU2 P7 C69 56.8(7)
P5 RU2 P7 C70 -59.0(7)
P5 RU2 P8 C52 -92.1(3)
P5 RU2 P8 C53 148.3(4)
P5 RU2 P8 C54 26.5(4)
P5 RU2 N4 C28 -80.5(7)
P6 RU2 P5 C43 155.9(3)
P6 RU2 P5 C44 -88.5(3)
P6 RU2 P5 C45 34.2(4)
P6 RU2 P7 C49 -144.0(7)
P6 RU2 P7 C50 103.8(7)
P6 RU2 P7 C51 -21.5(7)
P6 RU2 P7 C68 -49.0(9)
P6 RU2 P7 C69 -174.4(7)
P6 RU2 P7 C70 69.7(6)
P6 RU2 P8 C52 174.4(3)
P6 RU2 P8 C53 54.7(4)
P6 RU2 P8 C54 -67.0(4)
P6 RU2 N4 C28 -21(1)
P7 RU2 P5 C43 -74.7(4)
P7 RU2 P5 C44 40.9(5)
P7 RU2 P5 C45 163.6(4)
P7 RU2 P6 C46 7.3(4)
P7 RU2 P6 C47 -113.3(4)
P7 RU2 P6 C48 128.7(3)
P7 RU2 P8 C52 75.4(3)
P7 RU2 P8 C53 -44.3(4)
P7 RU2 P8 C54 -166.0(4)
P7 RU2 N4 C28 87.3(7)
P8 RU2 P5 C43 59.0(3)
P8 RU2 P5 C44 174.7(3)
P8 RU2 P5 C45 -62.6(4)
P8 RU2 P6 C46 -89.4(4)
P8 RU2 P6 C47 150.1(4)
P8 RU2 P6 C48 32.0(3)
P8 RU2 P7 C49 -46.6(7)
P8 RU2 P7 C50 -158.8(7)
P8 RU2 P7 C51 75.9(7)
P8 RU2 P7 C68 48.3(9)
P8 RU2 P7 C69 -77.0(7)
P8 RU2 P7 C70 167.1(6)
P8 RU2 N4 C28 -177.0(7)
O1 C60 C61 C62 18(1)
O1 C60 C61 C65 -154(1)
O1 C60 C61 C67 4(4)
O1 C60 C67 C61 -175(3)
O1 C60 C67 C62 49(8)
O1 C60 C67 C63 22(1)
O1 C63 C62 C61 -16(1)
O1 C63 C62 C67 2(5)
O1 C63 C67 C60 -22(1)
O1 C63 C67 C61 -38(5)
O1 C63 C67 C62 -177(5)
N1 RU1 P1 C16 -11.0(4)
N1 RU1 P1 C17 103.7(4)
N1 RU1 P1 C18 -131.7(4)
N1 RU1 P2 C19 124(1)
N1 RU1 P2 C20 5(1)
N1 RU1 P2 C21 -112(1)
N1 RU1 P3 C22 38.2(4)
N1 RU1 P3 C23 -78.9(4)
N1 RU1 P3 C24 161.1(4)
N1 RU1 P4 C25 4.4(3)
N1 RU1 P4 C26 -115.3(4)
N1 RU1 P4 C27 124.2(4)
N1 C1 N2 C2 -160.6(7)
N1 C1 N3 C9 -8(1)
N2 C1 N3 C9 175.5(7)
N2 C2 C3 C4 179.2(7)
N2 C2 C7 C6 -179.6(7)
N3 C1 N2 C2 16(1)
N3 C9 C10 C11 172.4(8)
N3 C9 C14 C13 -172.0(8)
N4 RU2 P5 C43 -30.0(4)
N4 RU2 P5 C44 85.7(4)
N4 RU2 P5 C45 -151.6(4)
N4 RU2 P6 C46 115(1)
N4 RU2 P6 C47 -5(1)
N4 RU2 P6 C48 -123(1)
N4 RU2 P7 C49 42.5(7)
N4 RU2 P7 C50 -69.7(8)
N4 RU2 P7 C51 165.0(7)
N4 RU2 P7 C68 137.4(9)
N4 RU2 P7 C69 12.1(7)
N4 RU2 P7 C70 -103.8(6)
N4 RU2 P8 C52 -8.4(3)
N4 RU2 P8 C53 -128.1(4)
N4 RU2 P8 C54 110.2(4)
N4 C28 N5 C29 -163.4(7)
N4 C28 N6 C36 6(1)
N5 C28 N6 C36 -176.7(7)
N5 C29 C30 C31 -178.0(7)
N5 C29 C34 C33 178.5(7)
N6 C28 N5 C29 19(1)
N6 C36 C37 C38 172.0(8)
N6 C36 C41 C40 -171.4(7)
C1 N2 C2 C3 151.2(8)
C1 N2 C2 C7 -30(1)
C1 N3 C9 C10 127.8(8)
C1 N3 C9 C14 -61(1)
C2 C3 C4 C5 0(1)
C2 C7 C6 C5 0(1)
C3 C2 C7 C6 -1(1)
C3 C4 C5 C6 -1(1)
C3 C4 C5 C8 177.9(8)
C4 C3 C2 C7 0(1)
C4 C5 C6 C7 0(1)
C7 C6 C5 C8 -178.4(7)
C9 C10 C11 C12 0(1)
C9 C14 C13 C12 0(1)
C10 C9 C14 C13 -1(1)
C10 C11 C12 C13 0(1)
C10 C11 C12 C15 -179.4(8)
C11 C10 C9 C14 1(1)
C11 C12 C13 C14 0(1)
C14 C13 C12 C15 179.4(9)
C28 N5 C29 C30 168.4(8)
C28 N5 C29 C34 -11(1)
C28 N6 C36 C37 71(1)
C28 N6 C36 C41 -117.7(8)
C29 C30 C31 C32 -1(1)
C29 C34 C33 C32 0(1)
C30 C29 C34 C33 -1(1)
C30 C31 C32 C33 0(1)
C30 C31 C32 C35 178.4(7)
C31 C30 C29 C34 2(1)
C31 C32 C33 C34 0(1)
C34 C33 C32 C35 -177.9(8)
C36 C37 C38 C39 -1(1)
C36 C41 C40 C39 0(1)
C37 C36 C41 C40 0(1)
C37 C38 C39 C40 0(1)
C37 C38 C39 C42 -177.8(9)
C38 C37 C36 C41 0(1)
C38 C39 C40 C41 0(1)
C41 C40 C39 C42 178.8(8)
C49 P7 C50 C70 148(1)
C49 P7 C51 C68 50(2)
C49 P7 C68 C51 -129(2)
C49 P7 C70 C50 -37(1)
C49 C69 P7 C50 -155(1)
C49 C69 P7 C51 -64(1)
C49 C69 P7 C68 -41(1)
C49 C69 P7 C70 -144(1)
C50 P7 C49 C69 23(1)
C50 P7 C51 C68 148(2)
C50 P7 C68 C51 -35(2)
C50 C70 P7 C51 -127(1)
C50 C70 P7 C68 -124(1)
C50 C70 P7 C69 -19(1)
C51 P7 C49 C69 121(1)
C51 P7 C50 C70 51(1)
C51 C68 P7 C69 -111(2)
C51 C68 P7 C70 -7(2)
C60 O1 C63 C62 26(1)
C60 O1 C63 C67 27(1)
C60 C61 C62 C63 -1(1)
C60 C61 C62 C67 -82(16)
C60 C61 C67 C62 101(15)
C60 C61 C67 C63 21(5)
C60 C67 C61 C62 -101(15)
C60 C67 C61 C65 98(12)
C60 C67 C62 C61 70(13)
C60 C67 C62 C63 -33(8)
C60 C67 C63 C62 155(6)
C61 C60 O1 C63 -28(1)
C61 C60 C67 C62 -135(10)
C61 C60 C67 C63 -162(4)
C61 C62 C63 C67 -19(4)
C61 C62 C67 C63 103(15)
C61 C67 C62 C63 -103(15)
C61 C67 C63 C62 139(9)
C62 C61 C60 C67 14(3)
C62 C61 C67 C63 -79(15)
C62 C67 C61 C65 -160(8)
C63 O1 C60 C67 -26(1)
C63 C62 C61 C65 132(12)
C63 C62 C61 C67 81(16)
C63 C67 C61 C65 120(10)
C65 C61 C60 C67 -159(4)
C65 C61 C62 C67 51(20)
C68 P7 C49 C69 139(1)
C68 P7 C50 C70 64(1)
C68 C51 P7 C69 74(2)
C68 C51 P7 C70 172(2)
C69 P7 C50 C70 160(1)
C69 C49 P7 C70 42(2)
